data_7129729
loop_
_publ_author_name
'Nishiuchi, Tomohiko'
'Ishii, Daisuke'
'Aibara, Seito'
'Sato, Hiroyasu'
'Kubo, Takashi'

_publ_section_title
;
 Synthesis, properties and chemical modification of a persistent
 triisopropylsilylethynyl substituted tri(9-anthryl)methyl radical
;
_journal_name_full 'Chemical Communications'
_journal_paper_doi 10.1039/D2CC00548D
_journal_year 2022
_chemical_formula_moiety 'C132 H110 Si2'
_chemical_formula_sum 'C132 H110 Si2'
_chemical_formula_weight 1752.37
_space_group_crystal_system triclinic
_space_group_IT_number 2
_space_group_name_Hall '-P 1'
_space_group_name_H-M_alt 'P -1'
_atom_sites_solution_hydrogens geom
_atom_sites_solution_primary dual
_audit_creation_date 2022-02-01
_audit_creation_method
;
Olex2 1.5
(compiled 2021.12.09 svn.r5202d8cf for OlexSys, GUI svn.r6439)
;
_audit_update_record
;
2022-02-03 deposited with the CCDC.	2022-02-17 downloaded from the CCDC.
;
_cell_angle_alpha 70.519(7)
_cell_angle_beta 69.212(7)
_cell_angle_gamma 83.824(6)
_cell_formula_units_Z 1
_cell_length_a 12.1360(10)
_cell_length_b 15.6410(11)
_cell_length_c 16.9992(13)
_cell_measurement_reflns_used 3633
_cell_measurement_temperature 99(3)
_cell_measurement_theta_max 59.1670
_cell_measurement_theta_min 2.9020
_cell_volume 2843.8(4)
_computing_cell_refinement 'CrysAlisPro 1.171.42.38a (Rigaku OD, 2021)'
_computing_data_collection 'CrysAlisPro 1.171.42.38a (Rigaku OD, 2021)'
_computing_data_reduction 'CrysAlisPro 1.171.42.38a (Rigaku OD, 2021)'
_computing_molecular_graphics 'Olex2 1.5 (Dolomanov et al., 2009)'
_computing_publication_material 'Olex2 1.5 (Dolomanov et al., 2009)'
_computing_structure_refinement 'SHELXL 2018/3 (Sheldrick, 2015)'
_computing_structure_solution 'SHELXT 2018/2 (Sheldrick, 2018)'
_diffrn_ambient_environment N~2~
_diffrn_ambient_temperature 99(3)
_diffrn_detector 'Hybrid Pixel Array Detector'
_diffrn_detector_area_resol_mean 10.0000
_diffrn_detector_type 'HyPix-Arc 150'
_diffrn_measured_fraction_theta_full 0.983
_diffrn_measured_fraction_theta_max 0.981
_diffrn_measurement_details
;
List of Runs (angles in degrees, time in seconds):

  # Type    Start    End  Width  t~exp~   \w     \q     \k     \f   Frames
#--------------------------------------------------------------------------
  1  \w     26.00  69.00   0.50   20.00    --   65.22-125.00 -90.00   86
  2  \w     37.00  68.00   0.50   20.00    --   65.22-125.00 150.00   62
  3  \w     45.00  71.00   0.50   20.00    --   65.22-125.00  30.00   52
  4  \w    -76.00 -45.00   0.50   20.00    --  -65.40 -15.00 -30.00   62
  5  \w    -66.00 -40.00   0.50   20.00    --  -65.40   0.00-180.00   52
  6  \w   -108.00 -80.00   0.50   20.00    --  -65.40 -15.00 -30.00   56
  7  \w    -66.00 -41.00   0.50   20.00    --  -65.40 125.00 -60.00   50
  8  \w    -97.00 -30.00   0.50   20.00    --  -65.40   0.00-120.00  134
  9  \w   -107.00 -45.00   0.50   20.00    --  -65.40 -15.00  30.00  124
 10  \w   -107.00 -76.00   0.50   20.00    --  -65.40 -15.00 -60.00   62
 11  \w    -61.00 -36.00   0.50   20.00    --  -65.40 -15.00 -60.00   50
 12  \w     35.00  90.00   0.50   20.00    --   69.57-125.00-150.00  110
 13  \w     29.00  95.00   0.50   20.00    --   69.57-125.00   0.00  132
 14  \w     34.00  94.00   0.50   20.00    --   69.57-125.00  90.00  120
 15  \w     29.00  96.00   0.50   20.00    --   69.57-125.00 -60.00  134
 16  \w   -101.00 -48.00   0.50   20.00    --  -74.92 -15.00  90.00  106
 17  \w   -109.00 -46.00   0.50   20.00    --  -74.92   0.00 150.00  126
 18  \w   -101.00 -69.00   0.50   20.00    --  -74.92 125.00  90.00   64
 19  \w   -100.00 -58.00   0.50   20.00    --  -74.92 125.00   0.00   84
 20  \w    -73.00 -38.00   0.50   20.00    --  -78.67 125.00 -90.00   70
 21  \w   -115.00 -57.00   0.50   20.00    --  -78.67 -15.00 -60.00  116
 22  \w   -105.00 -79.00   0.50   20.00    --  -78.67 125.00 -90.00   52
 23  \w   -105.00 -70.00   0.50   20.00    --  -78.67 125.00-150.00   70
 24  \w    -69.00 -41.00   0.50   20.00    --  -78.67 125.00  60.00   56
 25  \w    -65.00 -37.00   0.50   20.00    --  -78.67 125.00-150.00   56
 26  \w    -78.00 -39.00   0.50   20.00    --  -78.67 125.00 150.00   78
 27  \w   -113.00 -43.00   0.50   20.00    --  -78.67   0.00-150.00  140
 28  \w   -109.00 -60.00   0.50   20.00    --  -78.67 -15.00 150.00   98
 29  \w   -103.00 -77.00   0.50   20.00    --  -79.61 119.00-108.86   52
 30  \w   -104.00 -55.00   0.50   20.00    --  -79.61 121.00 114.65   98
 31  \w    -74.00 -40.00   0.50   20.00    --  -79.61 125.00  81.67   68
 32  \w   -101.00 -42.00   0.50   20.00    --  -79.61 115.00  25.37  118
 33  \w   -104.00 -71.00   0.50   20.00    --  -79.61 121.00 169.63   66
 34  \w   -104.00 -38.00   0.50   20.00    --  -79.61 122.00-131.66  132
 35  \w   -102.00 -42.00   0.50   20.00    --  -79.61 117.00 -30.87  120
 36  \w   -106.00 -78.00   0.50   20.00    --  -79.61 125.00  81.67   56
 37  \w   -102.00 -42.00   0.50   20.00    --  -79.61 118.00  43.54  120
;
_diffrn_measurement_device 'four-circle diffractometer'
_diffrn_measurement_device_type 'ROD, Synergy Custom system, HyPix-Arc 150'
_diffrn_measurement_method '\w scans'
_diffrn_orient_matrix_type 'CrysAlisPro convention (1999,Acta A55,543-557)'
_diffrn_orient_matrix_UB_11 0.0683454000
_diffrn_orient_matrix_UB_12 -0.0522022000
_diffrn_orient_matrix_UB_13 -0.0647902000
_diffrn_orient_matrix_UB_21 0.1148127000
_diffrn_orient_matrix_UB_22 0.0137192000
_diffrn_orient_matrix_UB_23 0.0138320000
_diffrn_orient_matrix_UB_31 -0.0242126000
_diffrn_orient_matrix_UB_32 -0.0894629000
_diffrn_orient_matrix_UB_33 0.0778621000
_diffrn_radiation_monochromator mirror
_diffrn_radiation_probe x-ray
_diffrn_radiation_type 'Cu K\a'
_diffrn_radiation_wavelength 1.54184
_diffrn_reflns_av_R_equivalents 0.1380
_diffrn_reflns_av_unetI/netI 0.2075
_diffrn_reflns_Laue_measured_fraction_full 0.983
_diffrn_reflns_Laue_measured_fraction_max 0.981
_diffrn_reflns_limit_h_max 14
_diffrn_reflns_limit_h_min -14
_diffrn_reflns_limit_k_max 18
_diffrn_reflns_limit_k_min -18
_diffrn_reflns_limit_l_max 20
_diffrn_reflns_limit_l_min -20
_diffrn_reflns_number 35414
_diffrn_reflns_point_group_measured_fraction_full 0.983
_diffrn_reflns_point_group_measured_fraction_max 0.981
_diffrn_reflns_theta_full 67.684
_diffrn_reflns_theta_max 68.244
_diffrn_reflns_theta_min 2.932
_diffrn_source 'Rotating-anode X-ray tube'
_diffrn_source_type 'Rigaku (Cu) X-ray Source'
_exptl_absorpt_coefficient_mu 0.629
_exptl_absorpt_correction_T_max 1.00000
_exptl_absorpt_correction_T_min 0.69844
_exptl_absorpt_correction_type multi-scan
_exptl_absorpt_process_details
;
CrysAlisPro 1.171.42.38a (Rigaku Oxford Diffraction, 2021)
Empirical absorption correction using spherical harmonics,
implemented in SCALE3 ABSPACK scaling algorithm.
;
_exptl_crystal_colour yellow
_exptl_crystal_colour_primary yellow
_exptl_crystal_density_diffrn 1.023
_exptl_crystal_description block
_exptl_crystal_F_000 930
_exptl_crystal_size_max 0.009
_exptl_crystal_size_mid 0.006
_exptl_crystal_size_min 0.006
_refine_diff_density_max 0.306
_refine_diff_density_min -0.392
_refine_diff_density_rms 0.059
_refine_ls_extinction_method none
_refine_ls_goodness_of_fit_ref 0.925
_refine_ls_hydrogen_treatment constr
_refine_ls_matrix_type full
_refine_ls_number_parameters 607
_refine_ls_number_reflns 10230
_refine_ls_number_restraints 0
_refine_ls_restrained_S_all 0.925
_refine_ls_R_factor_all 0.2035
_refine_ls_R_factor_gt 0.0877
_refine_ls_shift/su_max 0.004
_refine_ls_shift/su_mean 0.001
_refine_ls_structure_factor_coef Fsqd
_refine_ls_weighting_details 'w=1/[\s^2^(Fo^2^)+(0.1010P)^2^] where P=(Fo^2^+2Fc^2^)/3'
_refine_ls_weighting_scheme calc
_refine_ls_wR_factor_gt 0.1929
_refine_ls_wR_factor_ref 0.2489
_reflns_Friedel_coverage 0.000
_reflns_number_gt 3899
_reflns_number_total 10230
_reflns_threshold_expression 'I > 2\s(I)'
_cod_data_source_file d2cc00548d1.cif
_cod_data_source_block nishiuchi_yellow
_cod_database_code 7129729
_shelx_shelxl_version_number 2018/3
_chemical_oxdiff_formula 'C H N O Si'
_shelx_space_group_comment
;
The symmetry employed for this shelxl refinement is uniquely defined
by the following loop, which should always be used as a source of
symmetry information in preference to the above space-group names.
They are only intended as comments.
;
_shelx_estimated_absorpt_t_max 0.996
_shelx_estimated_absorpt_t_min 0.994
_olex2_refinement_description
;
1. Fixed Uiso
 At 1.2 times of:
  All C(H) groups
 At 1.5 times of:
  All C(H,H,H) groups
2.a Me refined with riding coordinates:
 C40(H40A,H40B,H40C), C63(H63A,H63B,H63C), C61(H61A,H61B,H61C), C38(H38A,H38B,
 H38C), C62(H62A,H62B,H62C), C39(H39A,H39B,H39C)
2.b Aromatic/amide H refined with riding coordinates:
 C30(H30), C8(H8), C22(H22), C13(H13), C43(H43), C28(H28), C20(H20), C27(H27),
 C46(H46), C12(H12), C21(H21), C5(H5), C23(H23), C14(H14), C29(H29), C50(H50),
 C45(H45), C6(H6), C59(H59), C53(H53), C15(H15), C7(H7), C36(H36), C44(H44),
 C57(H57), C34(H34), C52(H52), C51(H51)
2.c Idealised Me refined as rotating group:
 C66(H66A,H66B,H66C), C65(H65A,H65B,H65C), C64(H64A,H64B,H64C)
;
_smtbx_masks_void_probe_radius 1.2
_smtbx_masks_void_truncation_radius 1.2
_olex2_submission_special_instructions 'No special instructions were received'
_oxdiff_exptl_absorpt_empirical_details
;
Empirical correction (ABSPACK) includes:
- Absorption correction using spherical harmonics
- Frame scaling
- Detector area scaling
;
_oxdiff_exptl_absorpt_empirical_full_max 1.493
_oxdiff_exptl_absorpt_empirical_full_min 0.684

loop_
_space_group_symop_operation_xyz
'x, y, z'
'-x, -y, -z'

loop_
_atom_site_label
_atom_site_type_symbol
_atom_site_fract_x
_atom_site_fract_y
_atom_site_fract_z
_atom_site_U_iso_or_equiv
_atom_site_adp_type
_atom_site_occupancy
_atom_site_site_symmetry_order
_atom_site_calc_flag
_atom_site_refinement_flags_posn
_atom_site_refinement_flags_adp
_atom_site_refinement_flags_occupancy
_atom_site_disorder_assembly
_atom_site_disorder_group
Si1 Si -0.17640(15) 0.91680(11) 1.04743(11) 0.0510(5) Uani 1 1 d . . . . .
C25 C 0.6569(4) 0.6834(3) 0.8390(3) 0.0375(13) Uani 1 1 d . . . . .
C18 C 0.4825(4) 0.7275(3) 0.7558(3) 0.0341(12) Uani 1 1 d . . . . .
C3 C 0.1147(5) 0.8682(3) 0.8883(3) 0.0391(13) Uani 1 1 d . . . . .
C30 C 0.4593(5) 0.8777(3) 0.7849(3) 0.0410(13) Uani 1 1 d . . . . .
H30 H 0.399595 0.894855 0.758720 0.049 Uiso 1 1 calc R U . . .
C17 C 0.3800(5) 0.7497(3) 0.7212(3) 0.0395(13) Uani 1 1 d . . . . .
C8 C 0.2834(4) 0.6534(3) 0.9131(3) 0.0391(13) Uani 1 1 d . . . . .
H8 H 0.324476 0.616621 0.877488 0.047 Uiso 1 1 calc R U . . .
C54 C 0.3385(5) 0.6916(3) 0.6142(3) 0.0403(13) Uani 1 1 d . . . . .
C16 C 0.1143(5) 0.8847(3) 0.7979(3) 0.0375(13) Uani 1 1 d . . . . .
C19 C 0.5485(4) 0.6477(3) 0.7554(3) 0.0374(13) Uani 1 1 d . . . . .
C11 C 0.1861(4) 0.8356(3) 0.7431(3) 0.0364(12) Uani 1 1 d . . . . .
C48 C 0.4336(5) 0.7590(3) 0.4526(3) 0.0393(13) Uani 1 1 d . . . . .
C41 C 0.4025(5) 0.7513(3) 0.6291(3) 0.0382(13) Uani 1 1 d . . . . .
C42 C 0.4853(5) 0.8137(3) 0.5547(3) 0.0395(13) Uani 1 1 d . . . . .
C22 C 0.6874(5) 0.4891(4) 0.7542(3) 0.0469(14) Uani 1 1 d . . . . .
H22 H 0.734584 0.436729 0.752367 0.056 Uiso 1 1 calc R U . . .
C13 C 0.1001(5) 0.9208(3) 0.6286(3) 0.0430(14) Uani 1 1 d . . . . .
H13 H 0.095250 0.931914 0.571436 0.052 Uiso 1 1 calc R U . . .
C4 C 0.1731(5) 0.7873(3) 0.9274(4) 0.0400(13) Uani 1 1 d . . . . .
C9 C 0.2433(4) 0.7382(3) 0.8735(3) 0.0346(12) Uani 1 1 d . . . . .
C43 C 0.5520(5) 0.8765(3) 0.5653(4) 0.0430(14) Uani 1 1 d . . . . .
H43 H 0.541393 0.877129 0.623244 0.052 Uiso 1 1 calc R U . . .
C26 C 0.6002(5) 0.7664(3) 0.8323(3) 0.0380(13) Uani 1 1 d . . . . .
C24 C 0.6398(5) 0.6261(3) 0.7955(3) 0.0377(13) Uani 1 1 d . . . . .
C47 C 0.5004(5) 0.8161(3) 0.4667(3) 0.0418(14) Uani 1 1 d . . . . .
C28 C 0.5754(5) 0.9123(4) 0.8582(3) 0.0462(14) Uani 1 1 d . . . . .
H28 H 0.595363 0.953493 0.881461 0.055 Uiso 1 1 calc R U . . .
C10 C 0.2731(5) 0.7713(3) 0.7760(3) 0.0397(13) Uani 1 1 d . . . . .
C20 C 0.5312(5) 0.5834(3) 0.7177(3) 0.0425(14) Uani 1 1 d . . . . .
H20 H 0.470971 0.594260 0.692103 0.051 Uiso 1 1 calc R U . . .
C49 C 0.3560(5) 0.6942(3) 0.5258(3) 0.0408(13) Uani 1 1 d . . . . .
C55 C 0.4415(5) 0.7677(3) 0.3596(3) 0.0433(14) Uani 1 1 d . . . . .
C31 C 0.5117(5) 0.7895(3) 0.7907(3) 0.0397(13) Uani 1 1 d . . . . .
C60 C 0.5142(5) 0.7136(4) 0.3143(4) 0.0462(14) Uani 1 1 d . . . . .
C27 C 0.6273(5) 0.8305(3) 0.8662(3) 0.0453(14) Uani 1 1 d . . . . .
H27 H 0.683917 0.815122 0.895385 0.054 Uiso 1 1 calc R U . . .
C46 C 0.5837(5) 0.8800(4) 0.3943(3) 0.0448(14) Uani 1 1 d . . . . .
H46 H 0.594736 0.882897 0.335225 0.054 Uiso 1 1 calc R U . . .
C32 C 0.7342(5) 0.6538(3) 0.8953(4) 0.0402(13) Uani 1 1 d . . . . .
C37 C 0.6798(5) 0.6125(4) 0.9870(4) 0.0464(14) Uani 1 1 d . . . . .
C12 C 0.1754(5) 0.8561(3) 0.6586(3) 0.0406(13) Uani 1 1 d . . . . .
H12 H 0.222658 0.823631 0.620417 0.049 Uiso 1 1 calc R U . . .
C21 C 0.5966(5) 0.5072(4) 0.7168(3) 0.0473(14) Uani 1 1 d . . . . .
H21 H 0.581555 0.466329 0.691062 0.057 Uiso 1 1 calc R U . . .
C5 C 0.1553(5) 0.7545(4) 1.0184(4) 0.0478(15) Uani 1 1 d . . . . .
H5 H 0.108728 0.788592 1.055260 0.057 Uiso 1 1 calc R U . . .
C23 C 0.7066(5) 0.5465(3) 0.7923(4) 0.0462(14) Uani 1 1 d . . . . .
H23 H 0.766987 0.533021 0.817930 0.055 Uiso 1 1 calc R U . . .
C14 C 0.0320(5) 0.9689(4) 0.6834(4) 0.0491(15) Uani 1 1 d . . . . .
H14 H -0.020163 1.013989 0.664069 0.059 Uiso 1 1 calc R U . . .
C29 C 0.4915(5) 0.9359(4) 0.8150(3) 0.0479(15) Uani 1 1 d . . . . .
H29 H 0.457220 0.994342 0.807193 0.057 Uiso 1 1 calc R U . . .
C50 C 0.2884(5) 0.6326(4) 0.5131(4) 0.0502(15) Uani 1 1 d . . . . .
H50 H 0.296767 0.635515 0.454590 0.060 Uiso 1 1 calc R U . . .
C45 C 0.6474(5) 0.9368(4) 0.4080(4) 0.0477(14) Uani 1 1 d . . . . .
H45 H 0.703654 0.977524 0.358965 0.057 Uiso 1 1 calc R U . . .
C6 C 0.2026(5) 0.6758(4) 1.0553(4) 0.0485(15) Uani 1 1 d . . . . .
H6 H 0.193576 0.657171 1.116495 0.058 Uiso 1 1 calc R U . . .
C1 C -0.0179(5) 0.9612(3) 0.9919(4) 0.0479(14) Uani 1 1 d . . . . .
C59 C 0.5172(5) 0.7253(3) 0.2274(4) 0.0491(15) Uani 1 1 d . . . . .
H59 H 0.568037 0.688883 0.194901 0.059 Uiso 1 1 calc R U . . .
C53 C 0.2572(5) 0.6252(3) 0.6853(4) 0.0454(14) Uani 1 1 d . . . . .
H53 H 0.244807 0.621650 0.744674 0.054 Uiso 1 1 calc R U . . .
C2 C 0.0557(5) 0.9199(4) 0.9371(4) 0.0479(14) Uani 1 1 d . . . . .
C58 C 0.4482(6) 0.7881(4) 0.1892(4) 0.0531(16) Uani 1 1 d . . . . .
C15 C 0.0399(5) 0.9514(4) 0.7665(4) 0.0497(15) Uani 1 1 d . . . . .
H15 H -0.006551 0.985608 0.803320 0.060 Uiso 1 1 calc R U . . .
C7 C 0.2645(5) 0.6219(4) 1.0033(4) 0.0499(15) Uani 1 1 d . . . . .
H7 H 0.293363 0.564483 1.029414 0.060 Uiso 1 1 calc R U . . .
C36 C 0.7503(6) 0.5867(4) 1.0409(4) 0.0522(15) Uani 1 1 d . . . . .
H36 H 0.714371 0.557928 1.102876 0.063 Uiso 1 1 calc R U . . .
C44 C 0.6300(5) 0.9351(4) 0.4941(4) 0.0489(15) Uani 1 1 d . . . . .
H44 H 0.673600 0.975843 0.503034 0.059 Uiso 1 1 calc R U . . .
C33 C 0.8552(5) 0.6696(4) 0.8599(4) 0.0501(15) Uani 1 1 d . . . . .
C57 C 0.3762(5) 0.8413(4) 0.2353(4) 0.0531(16) Uani 1 1 d . . . . .
H57 H 0.328811 0.885031 0.208314 0.064 Uiso 1 1 calc R U . . .
C56 C 0.3703(6) 0.8332(4) 0.3215(4) 0.0540(16) Uani 1 1 d . . . . .
C34 C 0.9227(5) 0.6431(4) 0.9151(4) 0.0560(17) Uani 1 1 d . . . . .
H34 H 1.005527 0.653268 0.890426 0.067 Uiso 1 1 calc R U . . .
C40 C 0.5495(5) 0.5933(4) 1.0291(4) 0.0574(16) Uani 1 1 d . . . . .
H40A H 0.512406 0.615075 0.983440 0.086 Uiso 1 1 calc R U . . .
H40B H 0.535661 0.527889 1.057906 0.086 Uiso 1 1 calc R U . . .
H40C H 0.515439 0.624622 1.073499 0.086 Uiso 1 1 calc R U . . .
C35 C 0.8701(6) 0.6020(4) 1.0061(4) 0.0562(17) Uani 1 1 d . . . . .
C52 C 0.1968(5) 0.5666(4) 0.6704(4) 0.0557(16) Uani 1 1 d . . . . .
H52 H 0.143622 0.523174 0.719076 0.067 Uiso 1 1 calc R U . . .
C51 C 0.2132(5) 0.5705(4) 0.5833(4) 0.0605(18) Uani 1 1 d . . . . .
H51 H 0.171383 0.529512 0.573268 0.073 Uiso 1 1 calc R U . . .
C66 C -0.2699(5) 1.0062(4) 1.0005(4) 0.0599(17) Uani 1 1 d . . . . .
H66A H -0.270717 1.058847 1.019690 0.090 Uiso 1 1 calc R U . . .
H66B H -0.350428 0.982627 1.021478 0.090 Uiso 1 1 calc R U . . .
H66C H -0.237982 1.024267 0.935580 0.090 Uiso 1 1 calc R U . . .
C63 C 0.5926(5) 0.6435(4) 0.3534(4) 0.0628(17) Uani 1 1 d . . . . .
H63A H 0.637299 0.612270 0.310720 0.094 Uiso 1 1 calc R U . . .
H63B H 0.647431 0.673599 0.366766 0.094 Uiso 1 1 calc R U . . .
H63C H 0.543972 0.599376 0.408142 0.094 Uiso 1 1 calc R U . . .
C61 C 0.2908(6) 0.8935(4) 0.3697(4) 0.0661(18) Uani 1 1 d . . . . .
H61A H 0.249011 0.934124 0.332072 0.099 Uiso 1 1 calc R U . . .
H61B H 0.233442 0.856215 0.424767 0.099 Uiso 1 1 calc R U . . .
H61C H 0.337894 0.929537 0.383909 0.099 Uiso 1 1 calc R U . . .
C65 C -0.2224(6) 0.8874(4) 1.1684(4) 0.0656(18) Uani 1 1 d . . . . .
H65A H -0.166562 0.844437 1.190072 0.098 Uiso 1 1 calc R U . . .
H65B H -0.301296 0.859570 1.195595 0.098 Uiso 1 1 calc R U . . .
H65C H -0.224018 0.942385 1.184255 0.098 Uiso 1 1 calc R U . . .
C38 C 0.9149(5) 0.7163(4) 0.7610(4) 0.0672(19) Uani 1 1 d . . . . .
H38A H 0.999777 0.721734 0.747839 0.101 Uiso 1 1 calc R U . . .
H38B H 0.901592 0.680445 0.727570 0.101 Uiso 1 1 calc R U . . .
H38C H 0.881863 0.776874 0.743794 0.101 Uiso 1 1 calc R U . . .
C64 C -0.1809(6) 0.8148(4) 1.0168(4) 0.071(2) Uani 1 1 d . . . . .
H64A H -0.142163 0.828263 0.952625 0.107 Uiso 1 1 calc R U . . .
H64B H -0.263089 0.796818 1.033634 0.107 Uiso 1 1 calc R U . . .
H64C H -0.139821 0.765255 1.047988 0.107 Uiso 1 1 calc R U . . .
C62 C 0.4513(6) 0.7980(4) 0.0962(4) 0.075(2) Uani 1 1 d . . . . .
H62A H 0.507417 0.754836 0.073130 0.113 Uiso 1 1 calc R U . . .
H62B H 0.372623 0.785548 0.098418 0.113 Uiso 1 1 calc R U . . .
H62C H 0.475913 0.859902 0.057101 0.113 Uiso 1 1 calc R U . . .
C39 C 0.9448(6) 0.5747(4) 1.0652(4) 0.075(2) Uani 1 1 d . . . . .
H39A H 1.027448 0.590841 1.029121 0.112 Uiso 1 1 calc R U . . .
H39B H 0.917779 0.606493 1.109518 0.112 Uiso 1 1 calc R U . . .
H39C H 0.937576 0.509082 1.095391 0.112 Uiso 1 1 calc R U . . .

loop_
_atom_site_aniso_label
_atom_site_aniso_U_11
_atom_site_aniso_U_22
_atom_site_aniso_U_33
_atom_site_aniso_U_23
_atom_site_aniso_U_13
_atom_site_aniso_U_12
Si1 0.0466(10) 0.0588(11) 0.0600(11) -0.0289(8) -0.0238(9) 0.0017(8)
C25 0.029(3) 0.046(3) 0.037(3) -0.007(2) -0.016(3) -0.002(3)
C18 0.030(3) 0.040(3) 0.031(3) -0.014(2) -0.005(2) 0.000(2)
C3 0.042(3) 0.036(3) 0.047(3) -0.017(2) -0.020(3) 0.004(3)
C30 0.040(3) 0.043(3) 0.049(4) -0.018(3) -0.023(3) 0.002(3)
C17 0.043(3) 0.034(3) 0.045(3) -0.009(2) -0.021(3) -0.005(3)
C8 0.037(3) 0.038(3) 0.040(3) -0.015(2) -0.008(3) -0.001(3)
C54 0.035(3) 0.039(3) 0.048(4) -0.016(3) -0.013(3) -0.006(3)
C16 0.034(3) 0.044(3) 0.043(3) -0.018(2) -0.020(3) 0.004(3)
C19 0.033(3) 0.043(3) 0.037(3) -0.015(2) -0.010(3) -0.003(3)
C11 0.031(3) 0.044(3) 0.039(3) -0.016(2) -0.014(3) -0.007(2)
C48 0.036(3) 0.048(3) 0.038(3) -0.018(3) -0.014(3) 0.000(3)
C41 0.034(3) 0.044(3) 0.038(3) -0.013(2) -0.014(3) 0.000(3)
C42 0.038(3) 0.047(3) 0.041(3) -0.020(3) -0.019(3) 0.005(3)
C22 0.046(4) 0.048(3) 0.050(4) -0.024(3) -0.015(3) 0.007(3)
C13 0.043(3) 0.040(3) 0.042(3) -0.008(3) -0.014(3) 0.000(3)
C4 0.040(3) 0.040(3) 0.047(4) -0.020(3) -0.019(3) 0.004(3)
C9 0.030(3) 0.037(3) 0.038(3) -0.016(2) -0.007(3) -0.006(2)
C43 0.048(4) 0.046(3) 0.039(3) -0.013(3) -0.018(3) -0.004(3)
C26 0.036(3) 0.037(3) 0.043(3) -0.011(2) -0.018(3) 0.000(3)
C24 0.034(3) 0.038(3) 0.039(3) -0.010(2) -0.008(3) -0.009(2)
C47 0.046(3) 0.041(3) 0.040(3) -0.015(3) -0.014(3) -0.006(3)
C28 0.056(4) 0.043(3) 0.054(4) -0.021(3) -0.031(3) 0.001(3)
C10 0.038(3) 0.034(3) 0.048(4) -0.016(2) -0.013(3) 0.000(3)
C20 0.040(3) 0.051(3) 0.043(3) -0.024(3) -0.015(3) 0.006(3)
C49 0.042(3) 0.048(3) 0.040(3) -0.019(3) -0.019(3) 0.000(3)
C55 0.052(4) 0.042(3) 0.044(3) -0.016(3) -0.024(3) 0.001(3)
C31 0.040(3) 0.037(3) 0.037(3) -0.010(2) -0.005(3) -0.008(3)
C60 0.049(4) 0.049(4) 0.048(4) -0.020(3) -0.023(3) 0.005(3)
C27 0.049(4) 0.043(3) 0.055(4) -0.017(3) -0.028(3) -0.003(3)
C46 0.042(3) 0.060(4) 0.035(3) -0.017(3) -0.014(3) 0.002(3)
C32 0.041(3) 0.034(3) 0.050(4) -0.013(2) -0.021(3) -0.001(3)
C37 0.045(4) 0.050(3) 0.057(4) -0.022(3) -0.026(3) -0.002(3)
C12 0.038(3) 0.040(3) 0.044(3) -0.016(2) -0.013(3) 0.007(3)
C21 0.046(4) 0.053(4) 0.049(4) -0.026(3) -0.014(3) 0.002(3)
C5 0.043(4) 0.058(4) 0.049(4) -0.032(3) -0.013(3) 0.010(3)
C23 0.038(3) 0.042(3) 0.058(4) -0.017(3) -0.016(3) 0.003(3)
C14 0.043(4) 0.053(4) 0.052(4) -0.014(3) -0.023(3) 0.007(3)
C29 0.057(4) 0.045(3) 0.048(4) -0.014(3) -0.026(3) -0.001(3)
C50 0.063(4) 0.060(4) 0.040(3) -0.021(3) -0.027(3) 0.002(3)
C45 0.044(4) 0.057(4) 0.045(4) -0.022(3) -0.012(3) -0.008(3)
C6 0.047(4) 0.053(4) 0.051(4) -0.019(3) -0.024(3) 0.010(3)
C1 0.055(4) 0.055(4) 0.042(3) -0.024(3) -0.020(3) 0.006(3)
C59 0.052(4) 0.044(3) 0.055(4) -0.026(3) -0.015(3) 0.003(3)
C53 0.044(3) 0.050(3) 0.053(4) -0.021(3) -0.022(3) -0.006(3)
C2 0.041(3) 0.060(4) 0.054(4) -0.022(3) -0.027(3) 0.012(3)
C58 0.068(4) 0.050(4) 0.055(4) -0.026(3) -0.029(4) 0.006(3)
C15 0.039(3) 0.059(4) 0.058(4) -0.026(3) -0.020(3) 0.013(3)
C7 0.038(3) 0.062(4) 0.046(4) -0.013(3) -0.013(3) -0.003(3)
C36 0.055(4) 0.047(3) 0.063(4) -0.023(3) -0.023(4) -0.006(3)
C44 0.050(4) 0.055(4) 0.043(4) -0.016(3) -0.015(3) -0.004(3)
C33 0.040(3) 0.054(4) 0.066(4) -0.022(3) -0.026(3) -0.001(3)
C57 0.065(4) 0.051(4) 0.054(4) -0.016(3) -0.034(4) 0.005(3)
C56 0.062(4) 0.047(4) 0.061(4) -0.028(3) -0.024(4) 0.009(3)
C34 0.032(3) 0.064(4) 0.089(5) -0.035(4) -0.030(4) 0.004(3)
C40 0.049(4) 0.072(4) 0.054(4) -0.024(3) -0.013(3) -0.016(3)
C35 0.069(5) 0.044(4) 0.066(5) -0.017(3) -0.037(4) 0.001(3)
C52 0.056(4) 0.062(4) 0.052(4) -0.020(3) -0.018(3) -0.006(3)
C51 0.057(4) 0.064(4) 0.066(5) -0.015(3) -0.024(4) -0.029(3)
C66 0.052(4) 0.066(4) 0.074(4) -0.032(3) -0.031(4) 0.013(3)
C63 0.059(4) 0.080(4) 0.059(4) -0.032(3) -0.025(4) 0.011(4)
C61 0.065(5) 0.081(5) 0.074(5) -0.045(4) -0.039(4) 0.030(4)
C65 0.072(5) 0.072(4) 0.056(4) -0.026(3) -0.018(4) -0.008(4)
C38 0.042(4) 0.092(5) 0.063(5) -0.022(4) -0.011(3) -0.014(4)
C64 0.061(4) 0.078(5) 0.102(5) -0.048(4) -0.044(4) 0.011(4)
C62 0.100(6) 0.087(5) 0.057(4) -0.022(3) -0.049(4) -0.003(4)
C39 0.083(5) 0.074(5) 0.105(5) -0.043(4) -0.068(5) 0.021(4)

loop_
_atom_type_symbol
_atom_type_description
_atom_type_scat_dispersion_real
_atom_type_scat_dispersion_imag
_atom_type_scat_source
C C 0.0181 0.0091 'International Tables Vol C Tables 4.2.6.8 and 6.1.1.4'
H H 0.0000 0.0000 'International Tables Vol C Tables 4.2.6.8 and 6.1.1.4'
Si Si 0.2541 0.3302 'International Tables Vol C Tables 4.2.6.8 and 6.1.1.4'

loop_
_exptl_crystal_face_index_h
_exptl_crystal_face_index_k
_exptl_crystal_face_index_l
_exptl_crystal_face_perp_dist
8 1 4 0.0029
-8 -1 -4 0.0029
0 7 -5 0.0047
0 -7 5 0.0047
0 -8 -9 0.0029
0 8 9 0.0029

loop_
_geom_angle_atom_site_label_1
_geom_angle_atom_site_label_2
_geom_angle_atom_site_label_3
_geom_angle
_geom_angle_site_symmetry_1
_geom_angle_site_symmetry_3
_geom_angle_publ_flag
C66 Si1 C1 107.2(3) . . ?
C65 Si1 C1 111.1(3) . . ?
C65 Si1 C66 111.9(3) . . ?
C65 Si1 C64 110.0(3) . . ?
C64 Si1 C1 106.7(3) . . ?
C64 Si1 C66 109.8(3) . . ?
C26 C25 C24 120.6(5) . . ?
C26 C25 C32 119.5(5) . . ?
C24 C25 C32 119.9(5) . . ?
C19 C18 C17 122.5(4) . . ?
C19 C18 C31 119.1(5) . . ?
C31 C18 C17 118.4(4) . . ?
C4 C3 C16 118.1(5) . . ?
C2 C3 C16 122.1(5) . . ?
C2 C3 C4 119.5(5) . . ?
C31 C30 H30 118.8 . . ?
C29 C30 H30 118.8 . . ?
C29 C30 C31 122.4(5) . . ?
C41 C17 C18 117.6(5) . . ?
C10 C17 C18 118.1(5) . . ?
C10 C17 C41 124.2(5) . . ?
C9 C8 H8 119.4 . . ?
C7 C8 H8 119.4 . . ?
C7 C8 C9 121.3(5) . . ?
C41 C54 C49 120.2(5) . . ?
C41 C54 C53 122.4(5) . . ?
C49 C54 C53 117.4(5) . . ?
C11 C16 C3 121.9(5) . . ?
C15 C16 C3 118.4(5) . . ?
C15 C16 C11 119.7(5) . . ?
C18 C19 C24 120.4(4) . . ?
C18 C19 C20 123.8(5) . . ?
C20 C19 C24 115.8(5) . . ?
C16 C11 C10 117.8(4) . . ?
C16 C11 C12 116.5(5) . . ?
C12 C11 C10 125.5(5) . . ?
C47 C48 C49 119.8(5) . . ?
C47 C48 C55 120.4(5) . . ?
C49 C48 C55 119.8(5) . . ?
C54 C41 C17 119.3(5) . . ?
C54 C41 C42 119.1(5) . . ?
C42 C41 C17 121.5(5) . . ?
C41 C42 C43 121.9(5) . . ?
C47 C42 C41 119.9(5) . . ?
C47 C42 C43 118.2(5) . . ?
C21 C22 H22 120.1 . . ?
C23 C22 H22 120.1 . . ?
C23 C22 C21 119.7(5) . . ?
C12 C13 H13 120.7 . . ?
C14 C13 H13 120.7 . . ?
C14 C13 C12 118.5(5) . . ?
C9 C4 C3 118.9(5) . . ?
C9 C4 C5 118.8(5) . . ?
C5 C4 C3 122.1(5) . . ?
C8 C9 C10 119.0(5) . . ?
C4 C9 C8 118.8(5) . . ?
C4 C9 C10 122.2(5) . . ?
C42 C43 H43 119.5 . . ?
C44 C43 C42 121.1(5) . . ?
C44 C43 H43 119.5 . . ?
C25 C26 C31 120.2(5) . . ?
C25 C26 C27 121.6(5) . . ?
C27 C26 C31 118.2(5) . . ?
C25 C24 C19 119.0(5) . . ?
C25 C24 C23 121.8(5) . . ?
C23 C24 C19 119.1(5) . . ?
C48 C47 C42 120.5(5) . . ?
C48 C47 C46 121.5(5) . . ?
C42 C47 C46 118.0(5) . . ?
C27 C28 H28 120.3 . . ?
C27 C28 C29 119.4(5) . . ?
C29 C28 H28 120.3 . . ?
C17 C10 C11 124.2(5) . . ?
C17 C10 C9 120.5(5) . . ?
C9 C10 C11 115.1(5) . . ?
C19 C20 H20 118.4 . . ?
C21 C20 C19 123.2(5) . . ?
C21 C20 H20 118.4 . . ?
C54 C49 C50 118.6(5) . . ?
C48 C49 C54 120.3(5) . . ?
C48 C49 C50 121.0(5) . . ?
C60 C55 C48 121.5(5) . . ?
C60 C55 C56 121.2(5) . . ?
C56 C55 C48 117.2(5) . . ?
C18 C31 C30 123.6(5) . . ?
C18 C31 C26 119.9(5) . . ?
C26 C31 C30 116.5(5) . . ?
C55 C60 C59 118.5(5) . . ?
C55 C60 C63 122.2(5) . . ?
C59 C60 C63 119.3(5) . . ?
C26 C27 H27 118.8 . . ?
C28 C27 C26 122.3(5) . . ?
C28 C27 H27 118.8 . . ?
C47 C46 H46 119.3 . . ?
C45 C46 C47 121.5(5) . . ?
C45 C46 H46 119.3 . . ?
C37 C32 C25 117.9(5) . . ?
C33 C32 C25 122.1(5) . . ?
C33 C32 C37 120.0(5) . . ?
C32 C37 C40 122.4(5) . . ?
C36 C37 C32 118.7(5) . . ?
C36 C37 C40 118.9(5) . . ?
C11 C12 H12 118.2 . . ?
C13 C12 C11 123.6(5) . . ?
C13 C12 H12 118.2 . . ?
C22 C21 H21 120.1 . . ?
C20 C21 C22 119.9(5) . . ?
C20 C21 H21 120.1 . . ?
C4 C5 H5 119.1 . . ?
C6 C5 C4 121.9(5) . . ?
C6 C5 H5 119.1 . . ?
C22 C23 C24 122.2(5) . . ?
C22 C23 H23 118.9 . . ?
C24 C23 H23 118.9 . . ?
C13 C14 H14 120.1 . . ?
C13 C14 C15 119.9(5) . . ?
C15 C14 H14 120.1 . . ?
C30 C29 C28 121.1(5) . . ?
C30 C29 H29 119.5 . . ?
C28 C29 H29 119.4 . . ?
C49 C50 H50 119.4 . . ?
C51 C50 C49 121.3(5) . . ?
C51 C50 H50 119.4 . . ?
C46 C45 H45 120.0 . . ?
C46 C45 C44 120.0(5) . . ?
C44 C45 H45 120.0 . . ?
C5 C6 H6 120.1 . . ?
C5 C6 C7 119.8(5) . . ?
C7 C6 H6 120.1 . . ?
C1 C1 Si1 120.6(6) 2_577 . ?
C2 C1 Si1 116.6(4) . . ?
C2 C1 C1 122.7(7) . 2_577 ?
C60 C59 H59 119.4 . . ?
C58 C59 C60 121.2(5) . . ?
C58 C59 H59 119.4 . . ?
C54 C53 H53 118.9 . . ?
C52 C53 C54 122.1(5) . . ?
C52 C53 H53 118.9 . . ?
C3 C2 C1 170.2(6) . . ?
C59 C58 C62 120.1(6) . . ?
C57 C58 C59 119.5(5) . . ?
C57 C58 C62 120.4(6) . . ?
C16 C15 H15 119.1 . . ?
C14 C15 C16 121.8(5) . . ?
C14 C15 H15 119.1 . . ?
C8 C7 C6 119.0(5) . . ?
C8 C7 H7 120.5 . . ?
C6 C7 H7 120.5 . . ?
C37 C36 H36 119.2 . . ?
C35 C36 C37 121.6(6) . . ?
C35 C36 H36 119.2 . . ?
C43 C44 C45 121.2(5) . . ?
C43 C44 H44 119.4 . . ?
C45 C44 H44 119.4 . . ?
C32 C33 C34 120.0(6) . . ?
C32 C33 C38 120.6(5) . . ?
C34 C33 C38 119.5(5) . . ?
C58 C57 H57 119.1 . . ?
C58 C57 C56 121.8(6) . . ?
C56 C57 H57 119.1 . . ?
C55 C56 C57 117.7(5) . . ?
C55 C56 C61 122.1(5) . . ?
C57 C56 C61 120.2(5) . . ?
C33 C34 H34 119.6 . . ?
C35 C34 C33 120.8(6) . . ?
C35 C34 H34 119.6 . . ?
C37 C40 H40A 109.5 . . ?
C37 C40 H40B 109.5 . . ?
C37 C40 H40C 109.5 . . ?
H40A C40 H40B 109.5 . . ?
H40A C40 H40C 109.5 . . ?
H40B C40 H40C 109.5 . . ?
C36 C35 C34 119.1(6) . . ?
C36 C35 C39 121.0(6) . . ?
C34 C35 C39 120.0(6) . . ?
C53 C52 H52 120.0 . . ?
C53 C52 C51 120.1(5) . . ?
C51 C52 H52 120.0 . . ?
C50 C51 C52 120.5(5) . . ?
C50 C51 H51 119.8 . . ?
C52 C51 H51 119.8 . . ?
Si1 C66 H66A 109.5 . . ?
Si1 C66 H66B 109.5 . . ?
Si1 C66 H66C 109.5 . . ?
H66A C66 H66B 109.5 . . ?
H66A C66 H66C 109.5 . . ?
H66B C66 H66C 109.5 . . ?
C60 C63 H63A 109.5 . . ?
C60 C63 H63B 109.5 . . ?
C60 C63 H63C 109.5 . . ?
H63A C63 H63B 109.5 . . ?
H63A C63 H63C 109.5 . . ?
H63B C63 H63C 109.5 . . ?
C56 C61 H61A 109.5 . . ?
C56 C61 H61B 109.5 . . ?
C56 C61 H61C 109.5 . . ?
H61A C61 H61B 109.5 . . ?
H61A C61 H61C 109.5 . . ?
H61B C61 H61C 109.5 . . ?
Si1 C65 H65A 109.5 . . ?
Si1 C65 H65B 109.5 . . ?
Si1 C65 H65C 109.5 . . ?
H65A C65 H65B 109.5 . . ?
H65A C65 H65C 109.5 . . ?
H65B C65 H65C 109.5 . . ?
C33 C38 H38A 109.5 . . ?
C33 C38 H38B 109.5 . . ?
C33 C38 H38C 109.5 . . ?
H38A C38 H38B 109.5 . . ?
H38A C38 H38C 109.5 . . ?
H38B C38 H38C 109.5 . . ?
Si1 C64 H64A 109.5 . . ?
Si1 C64 H64B 109.5 . . ?
Si1 C64 H64C 109.5 . . ?
H64A C64 H64B 109.5 . . ?
H64A C64 H64C 109.5 . . ?
H64B C64 H64C 109.5 . . ?
C58 C62 H62A 109.5 . . ?
C58 C62 H62B 109.5 . . ?
C58 C62 H62C 109.5 . . ?
H62A C62 H62B 109.5 . . ?
H62A C62 H62C 109.5 . . ?
H62B C62 H62C 109.5 . . ?
C35 C39 H39A 109.5 . . ?
C35 C39 H39B 109.5 . . ?
C35 C39 H39C 109.5 . . ?
H39A C39 H39B 109.5 . . ?
H39A C39 H39C 109.5 . . ?
H39B C39 H39C 109.5 . . ?

loop_
_geom_bond_atom_site_label_1
_geom_bond_atom_site_label_2
_geom_bond_distance
_geom_bond_site_symmetry_2
_geom_bond_publ_flag
Si1 C1 1.906(6) . ?
Si1 C66 1.853(5) . ?
Si1 C65 1.834(6) . ?
Si1 C64 1.847(6) . ?
C25 C26 1.391(7) . ?
C25 C24 1.409(7) . ?
C25 C32 1.503(7) . ?
C18 C17 1.518(7) . ?
C18 C19 1.410(7) . ?
C18 C31 1.424(7) . ?
C3 C16 1.472(7) . ?
C3 C4 1.457(7) . ?
C3 C2 1.326(7) . ?
C30 H30 0.9500 . ?
C30 C31 1.443(7) . ?
C30 C29 1.330(7) . ?
C17 C41 1.482(7) . ?
C17 C10 1.386(7) . ?
C8 H8 0.9500 . ?
C8 C9 1.395(6) . ?
C8 C7 1.386(7) . ?
C54 C41 1.411(7) . ?
C54 C49 1.428(7) . ?
C54 C53 1.432(7) . ?
C16 C11 1.404(7) . ?
C16 C15 1.400(7) . ?
C19 C24 1.451(7) . ?
C19 C20 1.428(7) . ?
C11 C10 1.501(7) . ?
C11 C12 1.414(6) . ?
C48 C47 1.397(7) . ?
C48 C49 1.413(7) . ?
C48 C55 1.509(7) . ?
C41 C42 1.431(7) . ?
C42 C43 1.431(7) . ?
C42 C47 1.428(7) . ?
C22 H22 0.9500 . ?
C22 C21 1.417(7) . ?
C22 C23 1.350(7) . ?
C13 H13 0.9500 . ?
C13 C12 1.381(7) . ?
C13 C14 1.380(7) . ?
C4 C9 1.389(7) . ?
C4 C5 1.401(7) . ?
C9 C10 1.480(7) . ?
C43 H43 0.9500 . ?
C43 C44 1.355(7) . ?
C26 C31 1.439(7) . ?
C26 C27 1.426(7) . ?
C24 C23 1.417(7) . ?
C47 C46 1.432(7) . ?
C28 H28 0.9500 . ?
C28 C27 1.350(7) . ?
C28 C29 1.408(7) . ?
C20 H20 0.9500 . ?
C20 C21 1.360(7) . ?
C49 C50 1.442(7) . ?
C55 C60 1.371(7) . ?
C55 C56 1.407(7) . ?
C60 C59 1.414(7) . ?
C60 C63 1.512(7) . ?
C27 H27 0.9500 . ?
C46 H46 0.9500 . ?
C46 C45 1.362(7) . ?
C32 C37 1.405(7) . ?
C32 C33 1.390(7) . ?
C37 C36 1.403(7) . ?
C37 C40 1.503(8) . ?
C12 H12 0.9500 . ?
C21 H21 0.9500 . ?
C5 H5 0.9500 . ?
C5 C6 1.352(7) . ?
C23 H23 0.9500 . ?
C14 H14 0.9500 . ?
C14 C15 1.383(7) . ?
C29 H29 0.9500 . ?
C50 H50 0.9500 . ?
C50 C51 1.358(7) . ?
C45 H45 0.9500 . ?
C45 C44 1.394(7) . ?
C6 H6 0.9500 . ?
C6 C7 1.394(7) . ?
C1 C1 1.470(10) 2_577 ?
C1 C2 1.330(7) . ?
C59 H59 0.9500 . ?
C59 C58 1.368(7) . ?
C53 H53 0.9500 . ?
C53 C52 1.369(7) . ?
C58 C57 1.364(8) . ?
C58 C62 1.524(7) . ?
C15 H15 0.9500 . ?
C7 H7 0.9500 . ?
C36 H36 0.9500 . ?
C36 C35 1.376(8) . ?
C44 H44 0.9500 . ?
C33 C34 1.392(7) . ?
C33 C38 1.521(7) . ?
C57 H57 0.9500 . ?
C57 C56 1.404(7) . ?
C56 C61 1.501(7) . ?
C34 H34 0.9500 . ?
C34 C35 1.392(8) . ?
C40 H40A 0.9800 . ?
C40 H40B 0.9800 . ?
C40 H40C 0.9800 . ?
C35 C39 1.514(8) . ?
C52 H52 0.9500 . ?
C52 C51 1.403(7) . ?
C51 H51 0.9500 . ?
C66 H66A 0.9800 . ?
C66 H66B 0.9800 . ?
C66 H66C 0.9800 . ?
C63 H63A 0.9800 . ?
C63 H63B 0.9800 . ?
C63 H63C 0.9800 . ?
C61 H61A 0.9800 . ?
C61 H61B 0.9800 . ?
C61 H61C 0.9800 . ?
C65 H65A 0.9800 . ?
C65 H65B 0.9800 . ?
C65 H65C 0.9800 . ?
C38 H38A 0.9800 . ?
C38 H38B 0.9800 . ?
C38 H38C 0.9800 . ?
C64 H64A 0.9800 . ?
C64 H64B 0.9800 . ?
C64 H64C 0.9800 . ?
C62 H62A 0.9800 . ?
C62 H62B 0.9800 . ?
C62 H62C 0.9800 . ?
C39 H39A 0.9800 . ?
C39 H39B 0.9800 . ?
C39 H39C 0.9800 . ?

loop_
_geom_torsion_atom_site_label_1
_geom_torsion_atom_site_label_2
_geom_torsion_atom_site_label_3
_geom_torsion_atom_site_label_4
_geom_torsion
_geom_torsion_site_symmetry_1
_geom_torsion_site_symmetry_2
_geom_torsion_site_symmetry_3
_geom_torsion_site_symmetry_4
_geom_torsion_publ_flag
C25 C26 C31 C18 -0.3(7) . . . . ?
C25 C26 C31 C30 -178.7(5) . . . . ?
C25 C26 C27 C28 178.2(5) . . . . ?
C25 C24 C23 C22 177.1(5) . . . . ?
C25 C32 C37 C36 -178.2(5) . . . . ?
C25 C32 C37 C40 2.9(8) . . . . ?
C25 C32 C33 C34 178.2(5) . . . . ?
C25 C32 C33 C38 -1.3(8) . . . . ?
C18 C17 C41 C54 120.1(5) . . . . ?
C18 C17 C41 C42 -61.7(6) . . . . ?
C18 C17 C10 C11 148.5(5) . . . . ?
C18 C17 C10 C9 -25.0(7) . . . . ?
C18 C19 C24 C25 3.5(7) . . . . ?
C18 C19 C24 C23 -178.6(5) . . . . ?
C18 C19 C20 C21 179.1(5) . . . . ?
C3 C16 C11 C10 -5.9(7) . . . . ?
C3 C16 C11 C12 178.4(4) . . . . ?
C3 C16 C15 C14 -178.1(5) . . . . ?
C3 C4 C9 C8 -169.7(4) . . . . ?
C3 C4 C9 C10 7.9(7) . . . . ?
C3 C4 C5 C6 174.9(5) . . . . ?
C17 C18 C19 C24 -175.2(5) . . . . ?
C17 C18 C19 C20 4.2(8) . . . . ?
C17 C18 C31 C30 -8.1(7) . . . . ?
C17 C18 C31 C26 173.6(4) . . . . ?
C17 C41 C42 C43 1.2(8) . . . . ?
C17 C41 C42 C47 -177.0(5) . . . . ?
C8 C9 C10 C17 -33.8(7) . . . . ?
C8 C9 C10 C11 152.1(4) . . . . ?
C54 C41 C42 C43 179.3(5) . . . . ?
C54 C41 C42 C47 1.2(7) . . . . ?
C54 C49 C50 C51 -2.7(8) . . . . ?
C54 C53 C52 C51 -0.2(9) . . . . ?
C16 C3 C4 C9 11.4(7) . . . . ?
C16 C3 C4 C5 -164.8(5) . . . . ?
C16 C11 C10 C17 -150.0(5) . . . . ?
C16 C11 C10 C9 23.8(6) . . . . ?
C16 C11 C12 C13 0.4(7) . . . . ?
C19 C18 C17 C41 -55.2(6) . . . . ?
C19 C18 C17 C10 127.8(5) . . . . ?
C19 C18 C31 C30 172.5(5) . . . . ?
C19 C18 C31 C26 -5.7(7) . . . . ?
C19 C24 C23 C22 -0.8(8) . . . . ?
C19 C20 C21 C22 -0.2(8) . . . . ?
C11 C16 C15 C14 2.0(8) . . . . ?
C48 C47 C46 C45 178.9(5) . . . . ?
C48 C49 C50 C51 -179.7(5) . . . . ?
C48 C55 C60 C59 180.0(5) . . . . ?
C48 C55 C60 C63 -1.3(8) . . . . ?
C48 C55 C56 C57 -179.5(5) . . . . ?
C48 C55 C56 C61 0.9(8) . . . . ?
C41 C17 C10 C11 -28.2(8) . . . . ?
C41 C17 C10 C9 158.2(4) . . . . ?
C41 C54 C49 C48 -2.7(8) . . . . ?
C41 C54 C49 C50 -179.6(5) . . . . ?
C41 C54 C53 C52 -179.0(5) . . . . ?
C41 C42 C43 C44 180.0(5) . . . . ?
C41 C42 C47 C48 1.0(8) . . . . ?
C41 C42 C47 C46 179.6(5) . . . . ?
C42 C43 C44 C45 0.5(8) . . . . ?
C42 C47 C46 C45 0.3(8) . . . . ?
C13 C14 C15 C16 -0.9(8) . . . . ?
C4 C3 C16 C11 -12.3(7) . . . . ?
C4 C3 C16 C15 167.7(5) . . . . ?
C4 C9 C10 C17 148.5(5) . . . . ?
C4 C9 C10 C11 -25.6(7) . . . . ?
C4 C5 C6 C7 -4.3(8) . . . . ?
C9 C8 C7 C6 1.0(8) . . . . ?
C9 C4 C5 C6 -1.3(8) . . . . ?
C43 C42 C47 C48 -177.2(5) . . . . ?
C43 C42 C47 C46 1.5(7) . . . . ?
C26 C25 C24 C19 -9.6(7) . . . . ?
C26 C25 C24 C23 172.4(5) . . . . ?
C26 C25 C32 C37 82.8(6) . . . . ?
C26 C25 C32 C33 -94.5(7) . . . . ?
C24 C25 C26 C31 8.1(7) . . . . ?
C24 C25 C26 C27 -172.0(5) . . . . ?
C24 C25 C32 C37 -95.4(6) . . . . ?
C24 C25 C32 C33 87.3(6) . . . . ?
C24 C19 C20 C21 -1.5(8) . . . . ?
C47 C48 C49 C54 4.9(8) . . . . ?
C47 C48 C49 C50 -178.2(5) . . . . ?
C47 C48 C55 C60 96.3(6) . . . . ?
C47 C48 C55 C56 -84.2(7) . . . . ?
C47 C42 C43 C44 -1.9(8) . . . . ?
C47 C46 C45 C44 -1.7(8) . . . . ?
C10 C17 C41 C54 -63.1(7) . . . . ?
C10 C17 C41 C42 115.0(6) . . . . ?
C10 C11 C12 C13 -175.0(5) . . . . ?
C20 C19 C24 C25 -176.0(5) . . . . ?
C20 C19 C24 C23 2.0(7) . . . . ?
C49 C54 C41 C17 177.9(5) . . . . ?
C49 C54 C41 C42 -0.4(8) . . . . ?
C49 C54 C53 C52 -0.7(8) . . . . ?
C49 C48 C47 C42 -4.0(8) . . . . ?
C49 C48 C47 C46 177.4(5) . . . . ?
C49 C48 C55 C60 -85.4(7) . . . . ?
C49 C48 C55 C56 94.1(6) . . . . ?
C49 C50 C51 C52 1.8(9) . . . . ?
C55 C48 C47 C42 174.3(5) . . . . ?
C55 C48 C47 C46 -4.3(8) . . . . ?
C55 C48 C49 C54 -173.5(5) . . . . ?
C55 C48 C49 C50 3.4(8) . . . . ?
C55 C60 C59 C58 -0.9(8) . . . . ?
C31 C18 C17 C41 125.4(5) . . . . ?
C31 C18 C17 C10 -51.5(6) . . . . ?
C31 C18 C19 C24 4.1(7) . . . . ?
C31 C18 C19 C20 -176.4(5) . . . . ?
C31 C30 C29 C28 -3.0(9) . . . . ?
C31 C26 C27 C28 -1.9(8) . . . . ?
C60 C55 C56 C57 0.0(8) . . . . ?
C60 C55 C56 C61 -179.6(6) . . . . ?
C60 C59 C58 C57 0.8(9) . . . . ?
C60 C59 C58 C62 -178.7(5) . . . . ?
C27 C26 C31 C18 179.8(5) . . . . ?
C27 C26 C31 C30 1.4(7) . . . . ?
C27 C28 C29 C30 2.5(9) . . . . ?
C46 C45 C44 C43 1.3(9) . . . . ?
C32 C25 C26 C31 -170.1(5) . . . . ?
C32 C25 C26 C27 9.8(8) . . . . ?
C32 C25 C24 C19 168.5(4) . . . . ?
C32 C25 C24 C23 -9.4(8) . . . . ?
C32 C37 C36 C35 0.8(8) . . . . ?
C32 C33 C34 C35 -0.9(9) . . . . ?
C37 C32 C33 C34 0.9(8) . . . . ?
C37 C32 C33 C38 -178.6(5) . . . . ?
C37 C36 C35 C34 -0.8(9) . . . . ?
C37 C36 C35 C39 179.4(5) . . . . ?
C12 C11 C10 C17 25.3(8) . . . . ?
C12 C11 C10 C9 -160.9(5) . . . . ?
C12 C13 C14 C15 -0.3(8) . . . . ?
C21 C22 C23 C24 -0.9(8) . . . . ?
C5 C4 C9 C8 6.6(7) . . . . ?
C5 C4 C9 C10 -175.7(5) . . . . ?
C5 C6 C7 C8 4.4(8) . . . . ?
C23 C22 C21 C20 1.5(8) . . . . ?
C14 C13 C12 C11 0.6(8) . . . . ?
C29 C30 C31 C18 -177.3(5) . . . . ?
C29 C30 C31 C26 1.0(8) . . . . ?
C29 C28 C27 C26 0.0(8) . . . . ?
C59 C58 C57 C56 -0.3(9) . . . . ?
C53 C54 C41 C17 -4.0(8) . . . . ?
C53 C54 C41 C42 177.8(5) . . . . ?
C53 C54 C49 C48 179.1(5) . . . . ?
C53 C54 C49 C50 2.1(8) . . . . ?
C53 C52 C51 C50 -0.3(10) . . . . ?
C2 C3 C16 C11 173.5(5) . . . . ?
C2 C3 C16 C15 -6.5(8) . . . . ?
C2 C3 C4 C9 -174.3(5) . . . . ?
C2 C3 C4 C5 9.5(8) . . . . ?
C58 C57 C56 C55 -0.1(9) . . . . ?
C58 C57 C56 C61 179.5(6) . . . . ?
C15 C16 C11 C10 174.1(5) . . . . ?
C15 C16 C11 C12 -1.6(7) . . . . ?
C7 C8 C9 C4 -6.5(7) . . . . ?
C7 C8 C9 C10 175.7(5) . . . . ?
C33 C32 C37 C36 -0.9(8) . . . . ?
C33 C32 C37 C40 -179.7(5) . . . . ?
C33 C34 C35 C36 0.8(9) . . . . ?
C33 C34 C35 C39 -179.3(5) . . . . ?
C56 C55 C60 C59 0.5(8) . . . . ?
C56 C55 C60 C63 179.2(5) . . . . ?
C40 C37 C36 C35 179.7(5) . . . . ?
C63 C60 C59 C58 -179.7(5) . . . . ?
C38 C33 C34 C35 178.6(5) . . . . ?
C62 C58 C57 C56 179.2(5) . . . . ?

loop_
_exptl_oxdiff_crystal_face_indexfrac_h
_exptl_oxdiff_crystal_face_indexfrac_k
_exptl_oxdiff_crystal_face_indexfrac_l
_exptl_oxdiff_crystal_face_x
_exptl_oxdiff_crystal_face_y
_exptl_oxdiff_crystal_face_z
7.8773 1.0982 3.8274 0.2331 0.9724 0.0090
-7.8773 -1.0982 -3.8274 -0.2331 -0.9724 -0.0090
-0.0586 6.5348 -5.3524 0.0017 0.0089 -1.0000
0.0586 -6.5348 5.3524 -0.0017 -0.0089 1.0000
-0.0425 -7.7544 -8.8057 0.9724 -0.2331 0.0091
0.0425 7.7544 8.8057 -0.9724 0.2331 -0.0091

loop_
_smtbx_masks_void_nr
_smtbx_masks_void_average_x
_smtbx_masks_void_average_y
_smtbx_masks_void_average_z
_smtbx_masks_void_volume
_smtbx_masks_void_count_electrons
_smtbx_masks_void_content
1 0.000 -0.710 0.500 685.4 131.2 '4 C3H7NO'
